data_4003322
loop_
_publ_author_name
'Nguyen, Thuy-Ai D.'
'Jones, Zachary R.'
'Leto, Domenick F.'
'Wu, Guang'
'Scott, Susannah L.'
'Hayton, Trevor W.'

_publ_section_title
;
 Ligand-Exchange-Induced Growth of an Atomically Precise Cu29 Nanocluster
 from a Smaller Cluster
;
_journal_issue 22
_journal_name_full 'Chemistry of Materials'
_journal_page_first 8385
_journal_paper_doi 10.1021/acs.chemmater.6b03879
_journal_volume 28
_journal_year 2016
_chemical_formula_sum 'C387 H291 Cl5 Cu29 N24'
_chemical_formula_weight 7297.33
_space_group_crystal_system trigonal
_space_group_IT_number 159
_space_group_name_Hall 'P 3 -2c'
_space_group_name_H-M_alt 'P 3 1 c'
_atom_sites_solution_hydrogens geom
_audit_creation_method SHELXL-2014/7
_cell_angle_alpha 90
_cell_angle_beta 90
_cell_angle_gamma 120
_cell_formula_units_Z 2
_cell_length_a 22.4465(9)
_cell_length_b 22.4465(9)
_cell_length_c 38.2453(18)
_cell_measurement_reflns_used 1277
_cell_measurement_temperature 100(2)
_cell_measurement_theta_max 102.958
_cell_measurement_theta_min 37.882
_cell_volume 16688.1(12)
_computing_structure_refinement 'SHELXL-2014/7 (Sheldrick, 2014)'
_diffrn_ambient_temperature 100(2)
_diffrn_measured_fraction_theta_full 0.984
_diffrn_measured_fraction_theta_max 0.984
_diffrn_measurement_device_type 'Bruker Kappa Apex II'
_diffrn_measurement_method 'omega scan'
_diffrn_radiation_type MoK\a
_diffrn_radiation_wavelength 0.71073
_diffrn_reflns_av_R_equivalents 0.1031
_diffrn_reflns_av_unetI/netI 0.1345
_diffrn_reflns_Laue_measured_fraction_full 0.984
_diffrn_reflns_Laue_measured_fraction_max 0.984
_diffrn_reflns_limit_h_max 15
_diffrn_reflns_limit_h_min -26
_diffrn_reflns_limit_k_max 26
_diffrn_reflns_limit_k_min -19
_diffrn_reflns_limit_l_max 43
_diffrn_reflns_limit_l_min -31
_diffrn_reflns_number 41840
_diffrn_reflns_point_group_measured_fraction_full 0.984
_diffrn_reflns_point_group_measured_fraction_max 0.984
_diffrn_reflns_theta_full 24.713
_diffrn_reflns_theta_max 24.713
_diffrn_reflns_theta_min 1.047
_exptl_absorpt_coefficient_mu 1.902
_exptl_absorpt_correction_T_max 0.7451
_exptl_absorpt_correction_T_min 0.6537
_exptl_absorpt_correction_type multi-scan
_exptl_absorpt_process_details sadabs
_exptl_crystal_colour blue_black
_exptl_crystal_density_diffrn 1.452
_exptl_crystal_description block
_exptl_crystal_F_000 7414
_exptl_crystal_size_max 0.2
_exptl_crystal_size_mid 0.1
_exptl_crystal_size_min 0.05
_refine_diff_density_max 1.513
_refine_diff_density_min -0.572
_refine_diff_density_rms 0.134
_refine_ls_abs_structure_details
;
 Refined as an inversion twin.
;
_refine_ls_abs_structure_Flack 0.41(3)
_refine_ls_extinction_method none
_refine_ls_goodness_of_fit_ref 1.019
_refine_ls_hydrogen_treatment constr
_refine_ls_matrix_type full
_refine_ls_number_parameters 1131
_refine_ls_number_reflns 14483
_refine_ls_number_restraints 60
_refine_ls_restrained_S_all 1.019
_refine_ls_R_factor_all 0.1383
_refine_ls_R_factor_gt 0.0697
_refine_ls_shift/su_max 0.000
_refine_ls_shift/su_mean 0.000
_refine_ls_structure_factor_coef Fsqd
_refine_ls_weighting_details 'w=1/[\s^2^(Fo^2^)+(0.1000P)^2^+0.3333P] where P=(Fo^2^+2Fc^2^)/3'
_refine_ls_weighting_scheme calc
_refine_ls_wR_factor_gt 0.1578
_refine_ls_wR_factor_ref 0.1888
_reflns_Friedel_coverage 0.998
_reflns_Friedel_fraction_full 0.984
_reflns_Friedel_fraction_max 0.984
_reflns_number_gt 8791
_reflns_number_total 14483
_reflns_threshold_expression 'I > 2\s(I)'
_cod_data_source_file cm6b03879_si_001.cif
_cod_data_source_block BN_Complex_2
_cod_original_cell_volume 16688.1(16)
_cod_database_code 4003322
_shelx_shelxl_version_number 2014/7
_shelx_space_group_comment
;
The symmetry employed for this shelxl refinement is uniquely defined
by the following loop, which should always be used as a source of
symmetry information in preference to the above space-group names.
They are only intended as comments.
;

loop_
_space_group_symop_operation_xyz
'x, y, z'
'-y, x-y, z'
'-x+y, -x, z'
'y, x, z+1/2'
'x-y, -y, z+1/2'
'-x, -x+y, z+1/2'

loop_
_atom_site_label
_atom_site_type_symbol
_atom_site_fract_x
_atom_site_fract_y
_atom_site_fract_z
_atom_site_U_iso_or_equiv
_atom_site_adp_type
_atom_site_occupancy
_atom_site_site_symmetry_order
_atom_site_calc_flag
_atom_site_refinement_flags_posn
_atom_site_refinement_flags_adp
_atom_site_refinement_flags_occupancy
C1 C 0.3057(11) 0.4260(10) 0.1403(6) 0.041(6) Uani 1 1 d . . .
H1 H 0.2702 0.4374 0.1396 0.049 Uiso 1 1 calc R U .
C2 C 0.3081(10) 0.3864(10) 0.1682(6) 0.039(5) Uani 1 1 d . . .
H2 H 0.2737 0.3707 0.1858 0.046 Uiso 1 1 calc R U .
C3 C 0.3599(10) 0.3698(10) 0.1704(6) 0.038(5) Uani 1 1 d . . .
C4 C 0.4075(9) 0.3913(10) 0.1438(6) 0.036(5) Uani 1 1 d . . .
C5 C 0.4624(10) 0.3749(10) 0.1397(6) 0.042(4) Uani 1 1 d . . .
H5 H 0.4659 0.3451 0.1562 0.050 Uiso 1 1 calc R U .
C6 C 0.5085(11) 0.4009(10) 0.1132(6) 0.042(4) Uani 1 1 d . . .
H6 H 0.5440 0.3896 0.1123 0.050 Uiso 1 1 calc R U .
C7 C 0.5064(10) 0.4441(8) 0.0868(6) 0.038(6) Uani 1 1 d . . .
C8 C 0.5537(11) 0.4748(11) 0.0583(6) 0.046(6) Uani 1 1 d . . .
C9 C 0.5422(9) 0.5101(9) 0.0338(6) 0.034(5) Uani 1 1 d . . .
H9 H 0.5723 0.5290 0.0143 0.041 Uiso 1 1 calc R U .
C10 C 0.4857(9) 0.5188(10) 0.0373(5) 0.033(5) Uani 1 1 d . . .
H10 H 0.4798 0.5455 0.0198 0.039 Uiso 1 1 calc R U .
C11 C 0.4508(10) 0.4574(9) 0.0872(5) 0.034(5) Uani 1 1 d . . .
C12 C 0.4030(9) 0.4328(9) 0.1161(5) 0.031(5) Uani 1 1 d . . .
C13 C 0.3594(12) 0.3281(12) 0.2005(7) 0.055(5) Uani 1 1 d . . .
C14 C 0.2966(14) 0.2639(13) 0.2057(7) 0.073(6) Uani 1 1 d . . .
H14 H 0.2594 0.2491 0.1897 0.088 Uiso 1 1 calc R U .
C15 C 0.2916(17) 0.2239(15) 0.2346(9) 0.094(11) Uani 1 1 d . . .
H15 H 0.2499 0.1826 0.2395 0.113 Uiso 1 1 calc R U .
C16 C 0.3460(19) 0.2444(18) 0.2550(8) 0.088(10) Uani 1 1 d . . .
H16 H 0.3427 0.2161 0.2742 0.106 Uiso 1 1 calc R U .
C17 C 0.4087(18) 0.3064(17) 0.2497(8) 0.084(10) Uani 1 1 d . . .
H17 H 0.4457 0.3185 0.2655 0.101 Uiso 1 1 calc R U .
C18 C 0.4177(15) 0.3503(14) 0.2218(7) 0.073(6) Uani 1 1 d . . .
H18 H 0.4598 0.3916 0.2175 0.088 Uiso 1 1 calc R U .
C19 C 0.6198(12) 0.4672(11) 0.0547(7) 0.055(5) Uani 1 1 d . . .
C20 C 0.6606(10) 0.4805(11) 0.0837(7) 0.054(7) Uani 1 1 d . . .
H20 H 0.6454 0.4877 0.1057 0.065 Uiso 1 1 calc R U .
C21 C 0.7233(13) 0.4836(14) 0.0812(9) 0.080(9) Uani 1 1 d . . .
H21 H 0.7555 0.4990 0.0998 0.096 Uiso 1 1 calc R U .
C22 C 0.7361(14) 0.4626(16) 0.0492(11) 0.100(12) Uani 1 1 d . . .
H22 H 0.7753 0.4570 0.0478 0.120 Uiso 1 1 calc R U .
C23 C 0.6961(13) 0.4488(14) 0.0190(8) 0.073(8) Uani 1 1 d . . .
H23 H 0.7090 0.4382 -0.0028 0.087 Uiso 1 1 calc R U .
C24 C 0.6363(11) 0.4520(12) 0.0232(7) 0.056(7) Uani 1 1 d . . .
H24 H 0.6067 0.4434 0.0038 0.067 Uiso 1 1 calc R U .
C25 C 0.2046(10) 0.5024(9) -0.1109(6) 0.036(5) Uani 1 1 d . . .
H25 H 0.2013 0.5418 -0.1050 0.044 Uiso 1 1 calc R U .
C26 C 0.1687(10) 0.4643(10) -0.1391(5) 0.039(5) Uani 1 1 d . . .
H26 H 0.1401 0.4768 -0.1517 0.047 Uiso 1 1 calc R U .
C27 C 0.1733(9) 0.4081(10) -0.1494(5) 0.036(5) Uani 1 1 d . . .
C28 C 0.2155(9) 0.3918(11) -0.1306(6) 0.043(6) Uani 1 1 d . . .
C29 C 0.2316(11) 0.3381(10) -0.1383(6) 0.049(6) Uani 1 1 d . . .
H29 H 0.2123 0.3117 -0.1589 0.059 Uiso 1 1 calc R U .
C30 C 0.2705(11) 0.3232(11) -0.1191(7) 0.056(7) Uani 1 1 d . . .
H30 H 0.2799 0.2885 -0.1270 0.067 Uiso 1 1 calc R U .
C31 C 0.2999(9) 0.3573(9) -0.0865(5) 0.031(5) Uani 1 1 d . . .
C32 C 0.3433(10) 0.3452(10) -0.0649(6) 0.038(5) Uani 1 1 d . . .
C33 C 0.3688(10) 0.3848(11) -0.0369(6) 0.044(6) Uani 1 1 d . . .
H33 H 0.3960 0.3761 -0.0209 0.053 Uiso 1 1 calc R U .
C34 C 0.3568(9) 0.4388(9) -0.0301(5) 0.027(5) Uani 1 1 d . . .
H34 H 0.3765 0.4654 -0.0096 0.033 Uiso 1 1 calc R U .
C35 C 0.2919(9) 0.4140(9) -0.0783(5) 0.029(5) Uani 1 1 d . . .
C36 C 0.2494(9) 0.4313(10) -0.0995(6) 0.035(5) Uani 1 1 d . . .
C37 C 0.1343(11) 0.3702(15) -0.1818(7) 0.060(7) Uani 1 1 d . . .
C38 C 0.1420(14) 0.4105(19) -0.2128(8) 0.085(10) Uani 1 1 d . . .
H38 H 0.1748 0.4583 -0.2127 0.101 Uiso 1 1 calc R U .
C39 C 0.1044(14) 0.3825(17) -0.2414(8) 0.075(8) Uani 1 1 d . . .
H39 H 0.1095 0.4089 -0.2617 0.090 Uiso 1 1 calc R U .
C40 C 0.0580(14) 0.3134(16) -0.2398(8) 0.070(8) Uani 1 1 d . . .
H40 H 0.0306 0.2942 -0.2601 0.084 Uiso 1 1 calc R U .
C41 C 0.0466(12) 0.2717(13) -0.2151(7) 0.056(7) Uani 1 1 d . . .
H41 H 0.0130 0.2244 -0.2174 0.067 Uiso 1 1 calc R U .
C42 C 0.0893(13) 0.2999(15) -0.1808(8) 0.086(10) Uani 1 1 d . . .
H42 H 0.0849 0.2718 -0.1612 0.103 Uiso 1 1 calc R U .
C43 C 0.3581(11) 0.2884(11) -0.0714(7) 0.053(7) Uani 1 1 d . . .
C44 C 0.3086(13) 0.2234(11) -0.0782(7) 0.066(6) Uani 1 1 d . . .
H44 H 0.2620 0.2129 -0.0791 0.080 Uiso 1 1 calc R U .
C45 C 0.3239(16) 0.1707(13) -0.0839(10) 0.109(13) Uani 1 1 d . . .
H45 H 0.2882 0.1249 -0.0882 0.131 Uiso 1 1 calc R U .
C46 C 0.3903(14) 0.1865(14) -0.0831(9) 0.093(11) Uani 1 1 d . . .
H46 H 0.4004 0.1505 -0.0863 0.112 Uiso 1 1 calc R U .
C47 C 0.4440(13) 0.2523(14) -0.0780(7) 0.070(8) Uani 1 1 d . . .
H47 H 0.4903 0.2623 -0.0792 0.084 Uiso 1 1 calc R U .
C48 C 0.4280(12) 0.3046(11) -0.0708(7) 0.066(6) Uani 1 1 d . . .
H48 H 0.4636 0.3500 -0.0656 0.080 Uiso 1 1 calc R U .
C49 C 0.1882(9) 0.3413(9) 0.0025(6) 0.038(5) Uani 1 1 d . . .
H49 H 0.2203 0.3606 0.0211 0.045 Uiso 1 1 calc R U .
C50 C 0.1753(10) 0.2781(9) -0.0117(6) 0.045(6) Uani 1 1 d . . .
H50 H 0.1981 0.2552 -0.0027 0.054 Uiso 1 1 calc R U .
C51 C 0.1297(10) 0.2506(10) -0.0383(7) 0.049(6) Uani 1 1 d . . .
C52 C 0.0948(9) 0.2853(11) -0.0504(6) 0.044(6) Uani 1 1 d . . .
C53 C 0.0423(11) 0.2586(11) -0.0759(8) 0.071(9) Uani 1 1 d . . .
H53 H 0.0260 0.2131 -0.0842 0.085 Uiso 1 1 calc R U .
C54 C 0.0134(10) 0.2957(10) -0.0894(6) 0.042(6) Uani 1 1 d . . .
H54 H -0.0213 0.2761 -0.1069 0.051 Uiso 1 1 calc R U .
C55 C 0.0367(9) 0.3654(10) -0.0766(6) 0.034(5) Uani 1 1 d . . .
C56 C 0.0102(9) 0.4060(9) -0.0895(5) 0.032(5) Uani 1 1 d . . .
C57 C 0.0357(9) 0.4702(9) -0.0753(5) 0.028(5) Uani 1 1 d . . .
H57 H 0.0215 0.5009 -0.0839 0.034 Uiso 1 1 calc R U .
C58 C 0.0836(8) 0.4899(9) -0.0476(5) 0.028(5) Uani 1 1 d . . .
H58 H 0.0995 0.5337 -0.0371 0.034 Uiso 1 1 calc R U .
C59 C 0.0832(9) 0.3891(9) -0.0492(5) 0.028(5) Uani 1 1 d . . .
C60 C 0.1132(9) 0.3481(9) -0.0361(6) 0.031(5) Uani 1 1 d . . .
C61 C 0.1190(10) 0.1840(11) -0.0584(9) 0.058(5) Uani 1 1 d . . .
C62 C 0.1110(11) 0.1325(13) -0.0321(9) 0.087(7) Uani 1 1 d . . .
H62 H 0.1097 0.1383 -0.0076 0.104 Uiso 1 1 calc R U .
C63 C 0.1054(14) 0.0709(14) -0.0488(14) 0.126(13) Uani 1 1 d . . .
H63 H 0.1001 0.0337 -0.0347 0.151 Uiso 1 1 calc R U .
C64 C 0.1078(13) 0.0665(15) -0.0850(12) 0.120(18) Uani 1 1 d . . .
H64 H 0.1054 0.0267 -0.0951 0.144 Uiso 1 1 calc R U .
C65 C 0.1138(12) 0.1190(13) -0.1071(12) 0.126(13) Uani 1 1 d . . .
H65 H 0.1149 0.1137 -0.1316 0.151 Uiso 1 1 calc R U .
C66 C 0.1181(11) 0.1785(14) -0.0940(10) 0.087(7) Uani 1 1 d . . .
H66 H 0.1203 0.2134 -0.1088 0.104 Uiso 1 1 calc R U .
C67 C -0.0390(10) 0.3867(10) -0.1197(8) 0.058(5) Uani 1 1 d . . .
C68 C -0.0980(10) 0.3920(9) -0.1158(6) 0.041(5) Uani 1 1 d . . .
H68 H -0.1060 0.4075 -0.0941 0.049 Uiso 1 1 calc R U .
C69 C -0.1436(11) 0.3759(11) -0.1418(8) 0.058(7) Uani 1 1 d . . .
H69 H -0.1842 0.3782 -0.1377 0.070 Uiso 1 1 calc R U .
C70 C -0.1331(12) 0.3559(14) -0.1747(8) 0.070(8) Uani 1 1 d . . .
H70 H -0.1630 0.3484 -0.1938 0.084 Uiso 1 1 calc R U .
C71 C -0.0744(13) 0.3473(13) -0.1777(7) 0.066(8) Uani 1 1 d . . .
H71 H -0.0671 0.3303 -0.1991 0.079 Uiso 1 1 calc R U .
C72 C -0.0285(12) 0.3626(11) -0.1512(5) 0.046(6) Uani 1 1 d . . .
H72 H 0.0103 0.3568 -0.1542 0.056 Uiso 1 1 calc R U .
C73 C 0.0559(10) 0.4231(10) 0.1118(6) 0.037(5) Uani 1 1 d . . .
H73 H 0.0698 0.4127 0.0903 0.045 Uiso 1 1 calc R U .
C74 C -0.0118(9) 0.3776(9) 0.1245(5) 0.032(5) Uani 1 1 d . . .
H74 H -0.0433 0.3401 0.1104 0.039 Uiso 1 1 calc R U .
C75 C -0.0315(9) 0.3871(9) 0.1560(5) 0.028(5) Uani 1 1 d . . .
C76 C 0.0171(9) 0.4446(10) 0.1771(5) 0.036(5) Uani 1 1 d . . .
C77 C 0.0050(10) 0.4571(10) 0.2115(5) 0.033(5) Uani 1 1 d . . .
H77 H -0.0361 0.4253 0.2232 0.040 Uiso 1 1 calc R U .
C78 C 0.0522(10) 0.5145(11) 0.2277(6) 0.047(6) Uani 1 1 d . . .
H78 H 0.0431 0.5225 0.2510 0.057 Uiso 1 1 calc R U .
C79 C 0.1140(9) 0.5632(10) 0.2122(5) 0.036(5) Uani 1 1 d . . .
C80 C 0.1669(11) 0.6272(9) 0.2299(6) 0.038(5) Uani 1 1 d . . .
C81 C 0.2255(9) 0.6665(9) 0.2112(5) 0.029(5) Uani 1 1 d . . .
H81 H 0.2606 0.7084 0.2209 0.035 Uiso 1 1 calc R U .
C82 C 0.2351(9) 0.6468(9) 0.1783(5) 0.021(4) Uani 1 1 d . . .
H82 H 0.2767 0.6768 0.1665 0.026 Uiso 1 1 calc R U .
C83 C 0.1312(9) 0.5506(8) 0.1790(5) 0.027(5) Uani 1 1 d . . .
C84 C 0.0808(9) 0.4884(10) 0.1611(6) 0.036(6) Uani 1 1 d . . .
C85 C -0.1048(10) 0.3387(11) 0.1681(5) 0.044(6) Uani 1 1 d . . .
C86 C -0.1335(10) 0.2671(11) 0.1641(6) 0.052(7) Uani 1 1 d . . .
H86 H -0.1080 0.2486 0.1535 0.062 Uiso 1 1 calc R U .
C87 C -0.1984(11) 0.2253(12) 0.1759(7) 0.062(5) Uani 1 1 d . . .
H87 H -0.2174 0.1769 0.1740 0.074 Uiso 1 1 calc R U .
C88 C -0.2375(10) 0.2499(12) 0.1903(7) 0.060(7) Uani 1 1 d . . .
H88 H -0.2827 0.2195 0.1986 0.072 Uiso 1 1 calc R U .
C89 C -0.2101(11) 0.3191(14) 0.1923(7) 0.070(8) Uani 1 1 d . . .
H89 H -0.2379 0.3363 0.2015 0.085 Uiso 1 1 calc R U .
C90 C -0.1457(10) 0.3647(12) 0.1821(7) 0.062(5) Uani 1 1 d . . .
H90 H -0.1282 0.4128 0.1842 0.074 Uiso 1 1 calc R U .
C91 C 0.1554(11) 0.6479(10) 0.2650(6) 0.041(6) Uani 1 1 d . . .
C92 C 0.0941(14) 0.6501(10) 0.2700(7) 0.062(7) Uani 1 1 d . . .
H92 H 0.0613 0.6378 0.2517 0.074 Uiso 1 1 calc R U .
C93 C 0.0837(14) 0.6708(12) 0.3025(7) 0.058(7) Uani 1 1 d . . .
H93 H 0.0421 0.6708 0.3071 0.069 Uiso 1 1 calc R U .
C94 C 0.1330(14) 0.6914(10) 0.3282(6) 0.056(7) Uani 1 1 d . . .
H94 H 0.1264 0.7072 0.3501 0.067 Uiso 1 1 calc R U .
C95 C 0.1935(12) 0.6890(10) 0.3217(6) 0.048(6) Uani 1 1 d . . .
H95 H 0.2273 0.7022 0.3395 0.058 Uiso 1 1 calc R U .
C96 C 0.2038(12) 0.6683(10) 0.2909(6) 0.043(6) Uani 1 1 d . . .
H96 H 0.2452 0.6676 0.2868 0.051 Uiso 1 1 calc R U .
C200 C 0.1251(13) 0.2841(16) 0.2062(7) 0.104(11) Uiso 1 1 d D . .
H200 H 0.1116 0.2395 0.1974 0.124 Uiso 1 1 calc R U .
C201 C 0.1395(12) 0.2967(14) 0.2419(8) 0.107(11) Uiso 1 1 d D . .
H201 H 0.1354 0.2614 0.2572 0.128 Uiso 1 1 calc R U .
C202 C 0.1599(12) 0.3624(12) 0.2545(8) 0.081(8) Uiso 1 1 d D . .
H202 H 0.1716 0.3717 0.2785 0.097 Uiso 1 1 calc R U .
C203 C 0.1640(16) 0.4149(16) 0.2338(7) 0.116(12) Uiso 1 1 d D . .
H203 H 0.1733 0.4582 0.2427 0.139 Uiso 1 1 calc R U .
C204 C 0.1532(14) 0.3972(15) 0.1989(8) 0.093(10) Uiso 1 1 d D . .
H204 H 0.1633 0.4342 0.1834 0.112 Uiso 1 1 calc R U .
C205 C 0.1299(16) 0.3341(13) 0.1828(8) 0.108(11) Uiso 1 1 d D . .
H205 H 0.1184 0.3257 0.1587 0.130 Uiso 1 1 calc R U .
C206 C 0.3222(17) 0.1195(17) -0.0002(8) 0.119(12) Uiso 1 1 d D . .
H206 H 0.3475 0.1629 -0.0114 0.143 Uiso 1 1 calc R U .
C207 C 0.3559(17) 0.0834(15) 0.0089(7) 0.119(12) Uiso 1 1 d D . .
H207 H 0.4025 0.0991 0.0030 0.143 Uiso 1 1 calc R U .
C208 C 0.3150(15) 0.0222(15) 0.0274(7) 0.104(11) Uiso 1 1 d D . .
H208 H 0.3364 -0.0035 0.0339 0.125 Uiso 1 1 calc R U .
C209 C 0.2464(15) -0.0050(18) 0.0373(8) 0.113(12) Uiso 1 1 d D . .
H209 H 0.2211 -0.0484 0.0484 0.136 Uiso 1 1 calc R U .
C210 C 0.217(3) 0.037(2) 0.0295(12) 0.23(3) Uiso 1 1 d D . .
H210 H 0.1746 0.0263 0.0395 0.281 Uiso 1 1 calc R U .
C211 C 0.2523(18) 0.093(2) 0.0069(10) 0.154(16) Uiso 1 1 d D . .
H211 H 0.2284 0.1139 -0.0035 0.185 Uiso 1 1 calc R U .
C212 C 0.2878(14) 0.1969(15) 0.1073(8) 0.111(11) Uiso 1 1 d D . .
H212 H 0.2785 0.1621 0.1241 0.134 Uiso 1 1 calc R U .
C213 C 0.2513(16) 0.2323(12) 0.1046(7) 0.121(12) Uiso 1 1 d D . .
H213 H 0.2145 0.2200 0.1205 0.146 Uiso 1 1 calc R U .
C214 C 0.2644(12) 0.2843(12) 0.0804(6) 0.069(7) Uiso 1 1 d D . .
H214 H 0.2378 0.3065 0.0804 0.082 Uiso 1 1 calc R U .
C215 C 0.3172(13) 0.3027(15) 0.0562(7) 0.093(9) Uiso 1 1 d D . .
H215 H 0.3265 0.3369 0.0391 0.112 Uiso 1 1 calc R U .
C216 C 0.3563(17) 0.2704(16) 0.0575(9) 0.124(13) Uiso 1 1 d D . .
H216 H 0.3935 0.2830 0.0418 0.149 Uiso 1 1 calc R U .
C217 C 0.3394(15) 0.2193(16) 0.0822(8) 0.104(11) Uiso 1 1 d D . .
H217 H 0.3660 0.1972 0.0820 0.125 Uiso 1 1 calc R U .
C218 C 0.2473(16) 0.1507(15) 0.8327(8) 0.110(11) Uiso 1 1 d D . .
H218 H 0.2922 0.1796 0.8418 0.132 Uiso 1 1 calc R U .
C219 C 0.2168(18) 0.1792(19) 0.8113(7) 0.129(13) Uiso 1 1 d D . .
H219 H 0.2423 0.2272 0.8069 0.154 Uiso 1 1 calc R U .
C220 C 0.1511(18) 0.1412(18) 0.7962(9) 0.166(17) Uiso 1 1 d D . .
H220 H 0.1313 0.1606 0.7813 0.199 Uiso 1 1 calc R U .
C221 C 0.118(2) 0.0715(19) 0.8056(9) 0.141(14) Uiso 1 1 d D . .
H221 H 0.0724 0.0429 0.7976 0.169 Uiso 1 1 calc R U .
C222 C 0.1471(16) 0.0401(18) 0.8261(9) 0.122(13) Uiso 1 1 d D . .
H222 H 0.1223 -0.0082 0.8299 0.146 Uiso 1 1 calc R U .
C223 C 0.2125(15) 0.0801(15) 0.8408(8) 0.110(11) Uiso 1 1 d D . .
H223 H 0.2323 0.0606 0.8555 0.132 Uiso 1 1 calc R U .
C224 C 0.4321(11) 0.5808(12) 0.7850(7) 0.081(8) Uiso 1 1 d D . .
H224 H 0.4394 0.6029 0.7630 0.097 Uiso 1 1 calc R U .
C225 C 0.3831(11) 0.5788(10) 0.8082(5) 0.068(7) Uiso 1 1 d D . .
H225 H 0.3577 0.6008 0.8023 0.082 Uiso 1 1 calc R U .
C226 C 0.3716(11) 0.5443(10) 0.8400(6) 0.061(7) Uiso 1 1 d D . .
H226 H 0.3394 0.5450 0.8558 0.074 Uiso 1 1 calc R U .
C227 C 0.4051(10) 0.5087(11) 0.8495(6) 0.054(6) Uiso 1 1 d D . .
H227 H 0.3955 0.4838 0.8708 0.065 Uiso 1 1 calc R U .
C228 C 0.4540(11) 0.5118(11) 0.8256(5) 0.057(7) Uiso 1 1 d D . .
H228 H 0.4769 0.4869 0.8306 0.068 Uiso 1 1 calc R U .
C229 C 0.4703(13) 0.5500(13) 0.7946(6) 0.084(9) Uiso 1 1 d D . .
H229 H 0.5071 0.5548 0.7802 0.101 Uiso 1 1 calc R U .
C230 C 0.142(3) 0.075(3) 0.1774(14) 0.136(12) Uiso 0.5 1 d D . P
H230 H 0.1300 0.1018 0.1922 0.163 Uiso 0.5 1 calc R U P
C231 C 0.113(2) 0.055(3) 0.1442(15) 0.136(12) Uiso 0.5 1 d D . P
H231 H 0.0804 0.0673 0.1366 0.163 Uiso 0.5 1 calc R U P
C232 C 0.131(3) 0.018(3) 0.1214(11) 0.136(12) Uiso 0.5 1 d D . P
H232 H 0.1111 0.0052 0.0988 0.163 Uiso 0.5 1 calc R U P
C233 C 0.180(3) -0.002(3) 0.1324(14) 0.136(12) Uiso 0.5 1 d D . P
H233 H 0.1893 -0.0309 0.1183 0.163 Uiso 0.5 1 calc R U P
C234 C 0.213(3) 0.023(3) 0.1648(15) 0.136(12) Uiso 0.5 1 d D . P
H234 H 0.2515 0.0190 0.1709 0.163 Uiso 0.5 1 calc R U P
C235 C 0.189(3) 0.055(3) 0.1879(11) 0.136(12) Uiso 0.5 1 d D . P
H235 H 0.2044 0.0630 0.2114 0.163 Uiso 0.5 1 calc R U P
Cl1 Cl 0.3333 0.6667 -0.1291(2) 0.031(2) Uani 1 3 d S T P
Cl2 Cl 0.1571(2) 0.3607(2) 0.09030(15) 0.0416(13) Uani 1 1 d . . .
Cl3 Cl 0.6667 0.3333 0.8710(7) 0.162(9) Uani 1 3 d S T P
Cu1 Cu 0.20857(11) 0.57315(11) 0.04712(7) 0.0261(6) Uani 1 1 d . . .
Cu2 Cu 0.30632(11) 0.54123(10) -0.04936(6) 0.0251(6) Uani 1 1 d . . .
Cu3 Cu 0.3333 0.6667 -0.06891(11) 0.0252(10) Uani 1 3 d S T P
Cu4 Cu 0.25327(10) 0.60559(10) -0.01638(7) 0.0240(5) Uani 1 1 d . . .
Cu5 Cu 0.19855(11) 0.55038(11) 0.11419(7) 0.0296(6) Uani 1 1 d . . .
Cu6 Cu 0.30874(10) 0.54470(10) 0.02156(6) 0.0252(6) Uani 1 1 d . . .
Cu7 Cu 0.3333 0.6667 0.03530(11) 0.0236(9) Uani 1 3 d S T P
Cu8 Cu 0.17753(11) 0.47233(11) 0.00622(7) 0.0282(6) Uani 1 1 d . . .
Cu9 Cu 0.35326(11) 0.50312(11) 0.07142(7) 0.0303(6) Uani 1 1 d . . .
Cu10 Cu 0.31846(11) 0.59372(11) 0.08945(6) 0.0261(6) Uani 1 1 d . . .
Cu11 Cu 0.22256(11) 0.47270(10) 0.07052(7) 0.0297(6) Uani 1 1 d . . .
N1 N 0.3523(8) 0.4476(8) 0.1149(4) 0.033(4) Uani 1 1 d . . .
N2 N 0.4400(7) 0.4942(7) 0.0619(4) 0.029(4) Uani 1 1 d . . .
N3 N 0.2445(7) 0.4872(7) -0.0908(4) 0.027(4) Uani 1 1 d . . .
N4 N 0.3201(7) 0.4553(7) -0.0502(4) 0.023(4) Uani 1 1 d . . .
N5 N 0.1580(8) 0.3749(7) -0.0089(4) 0.030(4) Uani 1 1 d . . .
N6 N 0.1073(8) 0.4505(7) -0.0355(4) 0.028(4) Uani 1 1 d . . .
N7 N 0.0992(7) 0.4782(7) 0.1285(5) 0.032(4) Uani 1 1 d . . .
N8 N 0.1923(7) 0.5913(7) 0.1625(4) 0.027(4) Uani 1 1 d . . .

loop_
_atom_site_aniso_label
_atom_site_aniso_U_11
_atom_site_aniso_U_22
_atom_site_aniso_U_33
_atom_site_aniso_U_23
_atom_site_aniso_U_13
_atom_site_aniso_U_12
C1 0.048(14) 0.024(11) 0.047(16) -0.006(11) -0.017(13) 0.015(10)
C2 0.042(13) 0.033(12) 0.042(15) -0.004(11) -0.006(11) 0.020(10)
C3 0.027(11) 0.034(12) 0.063(16) 0.005(11) 0.005(11) 0.023(10)
C4 0.024(11) 0.045(13) 0.045(15) -0.019(11) -0.007(10) 0.021(10)
C5 0.044(10) 0.033(8) 0.065(13) 0.007(8) -0.004(8) 0.031(8)
C6 0.044(10) 0.033(8) 0.065(13) 0.007(8) -0.004(8) 0.031(8)
C7 0.028(11) 0.006(9) 0.070(17) -0.001(10) -0.014(12) 0.002(8)
C8 0.046(14) 0.041(13) 0.060(17) -0.014(13) -0.019(13) 0.030(12)
C9 0.024(10) 0.027(11) 0.051(15) 0.004(10) -0.006(10) 0.013(9)
C10 0.029(11) 0.037(12) 0.037(13) -0.002(10) 0.005(11) 0.019(10)
C11 0.039(12) 0.017(10) 0.042(14) -0.013(10) -0.025(11) 0.010(9)
C12 0.028(11) 0.027(11) 0.038(14) 0.015(10) 0.010(10) 0.014(9)
C13 0.059(11) 0.046(10) 0.083(14) 0.029(10) 0.023(11) 0.043(9)
C14 0.090(14) 0.073(13) 0.089(16) 0.042(12) 0.022(12) 0.065(12)
C15 0.09(2) 0.07(2) 0.14(3) 0.05(2) 0.03(2) 0.06(2)
C16 0.11(3) 0.11(3) 0.07(2) 0.05(2) 0.03(2) 0.08(2)
C17 0.11(3) 0.11(3) 0.08(2) 0.00(2) 0.00(2) 0.10(2)
C18 0.090(14) 0.073(13) 0.089(16) 0.042(12) 0.022(12) 0.065(12)
C19 0.059(11) 0.046(10) 0.083(14) 0.029(10) 0.023(11) 0.043(9)
C20 0.035(13) 0.059(15) 0.09(2) 0.009(14) 0.008(13) 0.036(12)
C21 0.051(17) 0.08(2) 0.12(3) 0.01(2) -0.001(18) 0.045(16)
C22 0.058(19) 0.10(2) 0.18(4) 0.03(3) 0.01(2) 0.068(19)
C23 0.069(18) 0.11(2) 0.067(19) -0.005(17) -0.006(16) 0.065(18)
C24 0.051(15) 0.076(17) 0.067(19) 0.003(14) 0.006(13) 0.052(14)
C25 0.038(12) 0.019(10) 0.056(16) 0.002(10) 0.007(12) 0.017(10)
C26 0.032(12) 0.043(13) 0.029(14) -0.011(11) -0.015(10) 0.009(10)
C27 0.012(10) 0.048(13) 0.041(14) -0.010(11) 0.012(10) 0.008(9)
C28 0.010(10) 0.053(14) 0.058(16) -0.023(12) 0.000(10) 0.010(10)
C29 0.037(13) 0.029(12) 0.070(18) -0.027(12) 0.006(12) 0.008(11)
C30 0.036(13) 0.039(13) 0.10(2) -0.032(14) 0.000(14) 0.026(11)
C31 0.027(11) 0.023(10) 0.044(14) -0.017(10) -0.009(10) 0.013(9)
C32 0.021(11) 0.028(11) 0.057(16) -0.008(11) -0.007(11) 0.005(9)
C33 0.025(11) 0.045(14) 0.055(16) 0.020(13) 0.010(11) 0.012(10)
C34 0.027(10) 0.021(10) 0.043(13) -0.005(9) 0.006(10) 0.019(9)
C35 0.022(10) 0.012(9) 0.044(14) 0.005(10) 0.004(10) 0.000(8)
C36 0.011(9) 0.030(12) 0.052(15) -0.011(11) 0.000(10) 0.003(9)
C37 0.032(13) 0.10(2) 0.07(2) -0.039(18) -0.012(13) 0.047(15)
C38 0.072(19) 0.17(3) 0.05(2) -0.03(2) -0.009(17) 0.09(2)
C39 0.068(19) 0.11(3) 0.05(2) -0.014(19) 0.007(16) 0.05(2)
C40 0.063(18) 0.08(2) 0.07(2) -0.043(19) -0.011(16) 0.040(18)
C41 0.053(16) 0.051(15) 0.051(18) 0.010(15) 0.029(14) 0.017(13)
C42 0.052(17) 0.08(2) 0.12(3) -0.06(2) -0.031(18) 0.027(16)
C43 0.041(13) 0.034(13) 0.09(2) -0.021(13) -0.006(13) 0.026(11)
C44 0.058(11) 0.032(9) 0.111(17) -0.025(10) -0.007(11) 0.024(9)
C45 0.10(2) 0.039(15) 0.22(4) -0.03(2) -0.05(2) 0.052(16)
C46 0.055(18) 0.07(2) 0.18(3) -0.04(2) -0.021(19) 0.046(16)
C47 0.048(15) 0.078(19) 0.10(2) 0.003(17) 0.012(15) 0.043(15)
C48 0.058(11) 0.032(9) 0.111(17) -0.025(10) -0.007(11) 0.024(9)
C49 0.029(11) 0.027(11) 0.063(16) 0.013(11) 0.007(11) 0.018(9)
C50 0.014(10) 0.025(11) 0.086(19) 0.002(12) 0.003(12) 0.003(9)
C51 0.020(11) 0.028(12) 0.09(2) -0.005(12) 0.005(13) 0.009(10)
C52 0.013(10) 0.042(13) 0.071(18) -0.006(12) 0.010(11) 0.009(10)
C53 0.027(13) 0.038(14) 0.15(3) -0.012(16) 0.016(16) 0.015(11)
C54 0.024(11) 0.030(12) 0.073(18) 0.006(12) 0.004(11) 0.013(10)
C55 0.017(10) 0.032(12) 0.048(15) -0.002(11) 0.005(10) 0.008(9)
C56 0.031(11) 0.018(10) 0.036(13) -0.006(9) 0.009(10) 0.005(9)
C57 0.032(11) 0.041(12) 0.025(12) -0.004(10) -0.005(10) 0.028(10)
C58 0.017(10) 0.028(11) 0.035(13) 0.000(10) 0.007(9) 0.007(9)
C59 0.031(11) 0.032(11) 0.030(13) -0.003(10) 0.010(10) 0.021(10)
C60 0.014(10) 0.015(10) 0.048(14) -0.011(10) 0.008(10) -0.005(8)
C61 0.022(8) 0.026(8) 0.131(18) 0.007(10) -0.013(10) 0.015(7)
C62 0.026(9) 0.080(15) 0.16(2) -0.030(15) -0.011(12) 0.031(10)
C63 0.034(11) 0.027(11) 0.32(4) -0.038(18) -0.025(18) 0.017(9)
C64 0.029(15) 0.05(2) 0.28(5) -0.08(3) -0.04(2) 0.022(13)
C65 0.034(11) 0.027(11) 0.32(4) -0.038(18) -0.025(18) 0.017(9)
C66 0.026(9) 0.080(15) 0.16(2) -0.030(15) -0.011(12) 0.031(10)
C67 0.022(8) 0.026(8) 0.131(18) 0.007(10) -0.013(10) 0.015(7)
C68 0.044(13) 0.033(12) 0.046(15) -0.008(11) -0.002(12) 0.021(11)
C69 0.022(12) 0.053(15) 0.09(2) -0.015(15) -0.016(14) 0.014(11)
C70 0.041(15) 0.10(2) 0.07(2) -0.009(18) -0.018(14) 0.036(15)
C71 0.073(18) 0.09(2) 0.048(18) -0.037(15) -0.019(15) 0.052(16)
C72 0.071(16) 0.051(14) 0.024(13) -0.021(11) -0.018(12) 0.035(13)
C73 0.038(12) 0.028(11) 0.045(14) -0.007(11) -0.005(11) 0.016(10)
C74 0.022(10) 0.013(9) 0.051(15) -0.012(10) -0.010(10) 0.002(8)
C75 0.021(10) 0.029(11) 0.025(12) -0.003(9) 0.013(9) 0.007(9)
C76 0.026(11) 0.040(12) 0.036(14) 0.002(11) 0.005(10) 0.013(10)
C77 0.021(10) 0.038(12) 0.026(13) -0.013(10) 0.008(9) 0.005(9)
C78 0.042(13) 0.054(15) 0.052(16) -0.015(13) 0.015(12) 0.028(12)
C79 0.011(10) 0.043(13) 0.038(14) 0.002(11) -0.003(9) 0.001(9)
C80 0.046(13) 0.024(11) 0.042(15) -0.013(10) -0.008(11) 0.016(10)
C81 0.026(11) 0.028(11) 0.032(13) -0.004(10) -0.008(10) 0.013(9)
C82 0.027(10) 0.019(10) 0.018(12) -0.001(9) 0.000(9) 0.011(9)
C83 0.023(11) 0.012(9) 0.042(14) -0.012(9) 0.004(10) 0.005(8)
C84 0.016(10) 0.033(12) 0.063(17) 0.021(11) 0.022(11) 0.015(10)
C85 0.034(12) 0.056(15) 0.019(12) -0.018(11) -0.002(10) 0.005(11)
C86 0.028(12) 0.044(14) 0.048(16) 0.002(12) 0.021(11) -0.008(11)
C87 0.027(9) 0.049(10) 0.090(15) -0.021(10) 0.011(9) 0.004(8)
C88 0.018(11) 0.043(15) 0.08(2) 0.004(14) 0.009(12) -0.013(11)
C89 0.030(13) 0.08(2) 0.09(2) -0.018(17) -0.001(14) 0.017(14)
C90 0.027(9) 0.049(10) 0.090(15) -0.021(10) 0.011(9) 0.004(8)
C91 0.038(13) 0.038(12) 0.031(15) -0.009(11) 0.015(11) 0.007(10)
C92 0.09(2) 0.029(12) 0.049(17) -0.007(12) 0.010(15) 0.012(13)
C93 0.079(19) 0.054(15) 0.055(18) 0.011(14) 0.010(16) 0.044(15)
C94 0.077(19) 0.032(13) 0.041(17) -0.006(11) -0.007(15) 0.014(13)
C95 0.044(14) 0.033(12) 0.041(16) 0.006(11) -0.007(12) -0.001(11)
C96 0.053(14) 0.031(12) 0.032(15) 0.000(11) -0.007(12) 0.011(11)
Cl1 0.028(3) 0.028(3) 0.037(6) 0.000 0.000 0.0140(13)
Cl2 0.034(3) 0.034(3) 0.054(4) 0.013(3) 0.010(3) 0.015(2)
Cl3 0.045(4) 0.045(4) 0.40(3) 0.000 0.000 0.023(2)
Cu1 0.0214(12) 0.0217(12) 0.0351(15) 0.0002(11) 0.0012(11) 0.0107(10)
Cu2 0.0218(12) 0.0178(11) 0.0340(15) -0.0027(11) 0.0005(11) 0.0085(10)
Cu3 0.0196(12) 0.0196(12) 0.036(3) 0.000 0.000 0.0098(6)
Cu4 0.0200(11) 0.0188(12) 0.0345(15) 0.0020(11) 0.0017(11) 0.0106(10)
Cu5 0.0229(12) 0.0279(13) 0.0366(16) 0.0014(12) 0.0043(11) 0.0115(10)
Cu6 0.0216(12) 0.0211(12) 0.0335(16) 0.0025(11) 0.0012(11) 0.0110(10)
Cu7 0.0184(11) 0.0184(11) 0.034(2) 0.000 0.000 0.0092(6)
Cu8 0.0221(12) 0.0210(12) 0.0397(16) -0.0004(11) 0.0007(11) 0.0094(10)
Cu9 0.0283(13) 0.0276(13) 0.0399(16) 0.0034(12) 0.0013(12) 0.0176(11)
Cu10 0.0219(12) 0.0235(12) 0.0336(16) 0.0030(11) 0.0012(11) 0.0118(10)
Cu11 0.0269(13) 0.0212(12) 0.0404(16) 0.0055(11) 0.0031(12) 0.0116(10)
N1 0.025(9) 0.034(9) 0.038(12) 0.006(8) 0.007(8) 0.014(8)
N2 0.022(9) 0.012(8) 0.049(12) 0.001(8) -0.003(9) 0.006(7)
N3 0.015(8) 0.012(8) 0.046(11) -0.002(8) 0.002(8) 0.001(6)
N4 0.024(8) 0.011(7) 0.031(10) 0.003(7) 0.007(8) 0.007(7)
N5 0.024(9) 0.024(9) 0.027(11) -0.003(8) 0.002(8) 0.002(7)
N6 0.034(9) 0.017(8) 0.031(10) 0.002(8) -0.002(8) 0.011(7)
N7 0.015(8) 0.026(9) 0.051(13) -0.003(9) -0.006(9) 0.007(7)
N8 0.019(8) 0.020(8) 0.041(11) 0.003(8) 0.005(8) 0.010(7)

loop_
_atom_type_symbol
_atom_type_description
_atom_type_scat_dispersion_real
_atom_type_scat_dispersion_imag
_atom_type_scat_source
C C 0.0033 0.0016 'International Tables Vol C Tables 4.2.6.8 and 6.1.1.4'
Cu Cu 0.3201 1.2651 'International Tables Vol C Tables 4.2.6.8 and 6.1.1.4'
Cl Cl 0.1484 0.1585 'International Tables Vol C Tables 4.2.6.8 and 6.1.1.4'
N N 0.0061 0.0033 'International Tables Vol C Tables 4.2.6.8 and 6.1.1.4'
H H 0.0000 0.0000 'International Tables Vol C Tables 4.2.6.8 and 6.1.1.4'

loop_
_geom_angle_atom_site_label_1
_geom_angle_atom_site_label_2
_geom_angle_atom_site_label_3
_geom_angle
_geom_angle_site_symmetry_1
_geom_angle_site_symmetry_3
N1 C1 C2 121(2) . .
C3 C2 C1 121(2) . .
C4 C3 C2 117.9(19) . .
C4 C3 C13 123.8(17) . .
C2 C3 C13 118.3(19) . .
C3 C4 C12 118.4(16) . .
C3 C4 C5 127(2) . .
C12 C4 C5 115.0(18) . .
C6 C5 C4 122.1(19) . .
C5 C6 C7 123.3(18) . .
C6 C7 C11 118(2) . .
C6 C7 C8 126.9(18) . .
C11 C7 C8 115.1(18) . .
C9 C8 C7 120.2(18) . .
C9 C8 C19 118(2) . .
C7 C8 C19 121.5(19) . .
C8 C9 C10 119(2) . .
N2 C10 C9 127(2) . .
N2 C11 C7 124(2) . .
N2 C11 C12 116.7(17) . .
C7 C11 C12 119.4(18) . .
N1 C12 C11 116.3(17) . .
N1 C12 C4 121.8(17) . .
C11 C12 C4 121.9(16) . .
C18 C13 C14 123(2) . .
C18 C13 C3 121(2) . .
C14 C13 C3 116(2) . .
C15 C14 C13 119(3) . .
C16 C15 C14 119(3) . .
C15 C16 C17 123(3) . .
C18 C17 C16 122(3) . .
C17 C18 C13 114(3) . .
C20 C19 C24 123(2) . .
C20 C19 C8 118(2) . .
C24 C19 C8 119(2) . .
C19 C20 C21 120(3) . .
C20 C21 C22 115(3) . .
C21 C22 C23 126(2) . .
C24 C23 C22 115(3) . .
C19 C24 C23 121(2) . .
N3 C25 C26 123.5(17) . .
C25 C26 C27 120.7(19) . .
C26 C27 C28 118.3(19) . .
C26 C27 C37 117.7(19) . .
C28 C27 C37 124.0(19) . .
C27 C28 C29 127(2) . .
C27 C28 C36 118.9(18) . .
C29 C28 C36 113.7(19) . .
C30 C29 C28 125(2) . .
C29 C30 C31 122.5(18) . .
C32 C31 C35 117.4(18) . .
C32 C31 C30 125.7(17) . .
C35 C31 C30 116.3(18) . .
C33 C32 C31 116.9(19) . .
C33 C32 C43 120(2) . .
C31 C32 C43 122.7(19) . .
C32 C33 C34 122(2) . .
N4 C34 C33 124.2(19) . .
N4 C35 C31 124.7(17) . .
N4 C35 C36 114.1(16) . .
C31 C35 C36 121.2(18) . .
N3 C36 C35 118.8(17) . .
N3 C36 C28 120.5(18) . .
C35 C36 C28 120.7(18) . .
C42 C37 C38 122(3) . .
C42 C37 C27 120(3) . .
C38 C37 C27 118(3) . .
C39 C38 C37 122(3) . .
C38 C39 C40 116(3) . .
C41 C40 C39 129(3) . .
C40 C41 C42 118(3) . .
C37 C42 C41 113(3) . .
C44 C43 C48 119.2(19) . .
C44 C43 C32 123.0(19) . .
C48 C43 C32 117.9(18) . .
C43 C44 C45 122(2) . .
C46 C45 C44 119(2) . .
C45 C46 C47 123(2) . .
C46 C47 C48 118(2) . .
C43 C48 C47 119(2) . .
N5 C49 C50 123(2) . .
C51 C50 C49 118(2) . .
C50 C51 C52 119.5(19) . .
C50 C51 C61 121.0(19) . .
C52 C51 C61 119(2) . .
C60 C52 C53 118(2) . .
C60 C52 C51 118(2) . .
C53 C52 C51 124(2) . .
C54 C53 C52 123(2) . .
C53 C54 C55 119(2) . .
C59 C55 C56 120.0(17) . .
C59 C55 C54 117.6(18) . .
C56 C55 C54 122.3(18) . .
C57 C56 C55 117.0(18) . .
C57 C56 C67 117.9(18) . .
C55 C56 C67 124.8(17) . .
C56 C57 C58 118.6(17) . .
N6 C58 C57 123.3(17) . .
N6 C59 C55 122.7(17) . .
N6 C59 C60 116.5(17) . .
C55 C59 C60 120.6(17) . .
N5 C60 C52 122.4(19) . .
N5 C60 C59 116.7(16) . .
C52 C60 C59 120.8(19) . .
C66 C61 C62 128(2) . .
C66 C61 C51 124(2) . .
C62 C61 C51 108(2) . .
C63 C62 C61 111(3) . .
C64 C63 C62 121(4) . .
C63 C64 C65 122(3) . .
C66 C65 C64 122(4) . .
C61 C66 C65 116(3) . .
C72 C67 C68 119(2) . .
C72 C67 C56 122.4(18) . .
C68 C67 C56 119(2) . .
C69 C68 C67 122(2) . .
C68 C69 C70 122(2) . .
C69 C70 C71 116(2) . .
C72 C71 C70 122(2) . .
C71 C72 C67 119(2) . .
N7 C73 C74 122.5(19) . .
C75 C74 C73 120.7(17) . .
C74 C75 C76 119.0(16) . .
C74 C75 C85 119.0(17) . .
C76 C75 C85 122.0(16) . .
C77 C76 C84 120.0(19) . .
C77 C76 C75 124.6(17) . .
C84 C76 C75 115.3(18) . .
C78 C77 C76 119.2(18) . .
C77 C78 C79 124(2) . .
C78 C79 C83 119.6(18) . .
C78 C79 C80 124.1(19) . .
C83 C79 C80 116.1(16) . .
C81 C80 C79 115.4(18) . .
C81 C80 C91 122.4(18) . .
C79 C80 C91 122.2(18) . .
C80 C81 C82 121.7(18) . .
N8 C82 C81 125.4(17) . .
N8 C83 C79 124.9(16) . .
N8 C83 C84 117.7(17) . .
C79 C83 C84 117.4(16) . .
N7 C84 C76 124.4(19) . .
N7 C84 C83 115.7(15) . .
C76 C84 C83 119.8(19) . .
C86 C85 C90 119.3(19) . .
C86 C85 C75 119.8(19) . .
C90 C85 C75 120.8(19) . .
C87 C86 C85 118(2) . .
C86 C87 C88 123(2) . .
C89 C88 C87 118(2) . .
C90 C89 C88 124(2) . .
C89 C90 C85 118(2) . .
C96 C91 C92 121(2) . .
C96 C91 C80 122(2) . .
C92 C91 C80 117(2) . .
C93 C92 C91 118(2) . .
C94 C93 C92 121(2) . .
C93 C94 C95 119(2) . .
C96 C95 C94 121(2) . .
C95 C96 C91 121(2) . .
C205 C200 C201 123(3) . .
C202 C201 C200 118(3) . .
C203 C202 C201 124(3) . .
C204 C203 C202 112(3) . .
C203 C204 C205 130(3) . .
C204 C205 C200 112(3) . .
C211 C206 C207 122(4) . .
C206 C207 C208 114(3) . .
C209 C208 C207 127(3) . .
C208 C209 C210 115(4) . .
C209 C210 C211 120(5) . .
C206 C211 C210 120(4) . .
C217 C212 C213 111(3) . .
C212 C213 C214 126(3) . .
C215 C214 C213 119(3) . .
C216 C215 C214 119(3) . .
C217 C216 C215 118(3) . .
C216 C217 C212 127(3) . .
C223 C218 C219 121(3) . .
C220 C219 C218 124(4) . .
C221 C220 C219 112(4) . .
C220 C221 C222 126(4) . .
C223 C222 C221 120(3) . .
C222 C223 C218 117(3) . .
C229 C224 C225 119(2) . .
C226 C225 C224 120(2) . .
C227 C226 C225 123(2) . .
C226 C227 C228 116(2) . .
C229 C228 C227 123(2) . .
C224 C229 C228 119(2) . .
C231 C230 C235 117.1(14) . .
C230 C231 C232 122.6(13) . .
C231 C232 C233 119.6(10) . .
C234 C233 C232 118.0(11) . .
C235 C234 C233 119.6(11) . .
C230 C235 C234 122.0(14) . .
Cu8 Cu1 Cu7 108.72(12) . .
Cu8 Cu1 Cu11 62.36(9) . .
Cu7 Cu1 Cu11 102.45(9) . .
Cu8 Cu1 Cu4 64.46(9) . .
Cu7 Cu1 Cu4 59.56(11) . .
Cu11 Cu1 Cu4 111.76(10) . .
Cu8 Cu1 Cu6 119.78(11) . 3_565
Cu7 Cu1 Cu6 59.55(8) . 3_565
Cu11 Cu1 Cu6 161.98(11) . 3_565
Cu4 Cu1 Cu6 59.92(8) . 3_565
Cu8 Cu1 Cu5 118.21(11) . .
Cu7 Cu1 Cu5 106.63(13) . .
Cu11 Cu1 Cu5 61.59(9) . .
Cu4 Cu1 Cu5 164.30(11) . .
Cu6 Cu1 Cu5 121.66(11) 3_565 .
Cu8 Cu1 Cu10 164.10(11) . 3_565
Cu7 Cu1 Cu10 58.40(10) . 3_565
Cu11 Cu1 Cu10 109.10(11) . 3_565
Cu4 Cu1 Cu10 110.51(10) . 3_565
Cu6 Cu1 Cu10 63.84(8) 3_565 3_565
Cu5 Cu1 Cu10 62.34(9) . 3_565
Cu8 Cu1 Cu9 138.10(11) . 3_565
Cu7 Cu1 Cu9 102.94(9) . 3_565
Cu11 Cu1 Cu9 135.47(12) . 3_565
Cu4 Cu1 Cu9 112.59(10) . 3_565
Cu6 Cu1 Cu9 56.73(8) 3_565 3_565
Cu5 Cu1 Cu9 76.34(9) . 3_565
Cu10 Cu1 Cu9 57.65(8) 3_565 3_565
Cu8 Cu1 Cu10 109.28(10) . .
Cu7 Cu1 Cu10 56.86(10) . .
Cu11 Cu1 Cu10 57.37(8) . .
Cu4 Cu1 Cu10 108.15(9) . .
Cu6 Cu1 Cu10 108.14(10) 3_565 .
Cu5 Cu1 Cu10 56.15(8) . .
Cu10 Cu1 Cu10 56.71(10) 3_565 .
Cu9 Cu1 Cu10 110.82(10) 3_565 .
Cu8 Cu1 Cu6 58.47(7) . .
Cu7 Cu1 Cu6 56.82(7) . .
Cu11 Cu1 Cu6 57.40(8) . .
Cu4 Cu1 Cu6 59.65(8) . .
Cu6 Cu1 Cu6 107.11(11) 3_565 .
Cu5 Cu1 Cu6 107.42(10) . .
Cu10 Cu1 Cu6 105.71(9) 3_565 .
Cu9 Cu1 Cu6 159.76(11) 3_565 .
Cu10 Cu1 Cu6 59.76(8) . .
N3 Cu2 N4 79.2(6) . .
N3 Cu2 Cu4 156.0(4) . 2_665
N4 Cu2 Cu4 117.9(4) . 2_665
N3 Cu2 Cu4 109.8(4) . .
N4 Cu2 Cu4 146.4(4) . .
Cu4 Cu2 Cu4 66.20(10) 2_665 .
N3 Cu2 Cu3 97.8(4) . .
N4 Cu2 Cu3 154.5(4) . .
Cu4 Cu2 Cu3 59.30(9) 2_665 .
Cu4 Cu2 Cu3 58.55(9) . .
N3 Cu2 Cu6 141.8(4) . .
N4 Cu2 Cu6 91.8(4) . .
Cu4 Cu2 Cu6 58.86(9) 2_665 .
Cu4 Cu2 Cu6 60.61(8) . .
Cu3 Cu2 Cu6 104.98(12) . .
Cl1 Cu3 Cu4 141.00(7) . .
Cl1 Cu3 Cu4 141.01(7) . 3_565
Cu4 Cu3 Cu4 66.04(12) . 3_565
Cl1 Cu3 Cu4 141.01(7) . 2_665
Cu4 Cu3 Cu4 66.04(12) . 2_665
Cu4 Cu3 Cu4 66.04(12) 3_565 2_665
Cl1 Cu3 Cu2 106.23(10) . 3_565
Cu4 Cu3 Cu2 57.91(8) . 3_565
Cu4 Cu3 Cu2 59.52(8) 3_565 3_565
Cu4 Cu3 Cu2 112.75(15) 2_665 3_565
Cl1 Cu3 Cu2 106.23(10) . 2_665
Cu4 Cu3 Cu2 112.75(15) . 2_665
Cu4 Cu3 Cu2 57.91(8) 3_565 2_665
Cu4 Cu3 Cu2 59.52(8) 2_665 2_665
Cu2 Cu3 Cu2 112.50(8) 3_565 2_665
Cl1 Cu3 Cu2 106.23(10) . .
Cu4 Cu3 Cu2 59.52(8) . .
Cu4 Cu3 Cu2 112.75(15) 3_565 .
Cu4 Cu3 Cu2 57.91(8) 2_665 .
Cu2 Cu3 Cu2 112.50(8) 3_565 .
Cu2 Cu3 Cu2 112.51(8) 2_665 .
Cu2 Cu4 Cu7 108.03(9) 3_565 .
Cu2 Cu4 Cu3 62.79(7) 3_565 .
Cu7 Cu4 Cu3 101.56(11) . .
Cu2 Cu4 Cu6 63.79(8) 3_565 3_565
Cu7 Cu4 Cu6 59.68(7) . 3_565
Cu3 Cu4 Cu6 111.37(9) . 3_565
Cu2 Cu4 Cu1 119.51(10) 3_565 .
Cu7 Cu4 Cu1 59.73(9) . .
Cu3 Cu4 Cu1 161.26(12) . .
Cu6 Cu4 Cu1 60.14(9) 3_565 .
Cu2 Cu4 Cu2 119.07(14) 3_565 .
Cu7 Cu4 Cu2 106.09(9) . .
Cu3 Cu4 Cu2 61.93(7) . .
Cu6 Cu4 Cu2 163.99(11) 3_565 .
Cu1 Cu4 Cu2 121.16(10) . .
Cu2 Cu4 Cu6 163.35(11) 3_565 .
Cu7 Cu4 Cu6 58.39(7) . .
Cu3 Cu4 Cu6 108.26(9) . .
Cu6 Cu4 Cu6 110.78(13) 3_565 .
Cu1 Cu4 Cu6 64.12(9) . .
Cu2 Cu4 Cu6 61.58(8) . .
Cu2 Cu4 Cu8 138.70(11) 3_565 .
Cu7 Cu4 Cu8 103.14(10) . .
Cu3 Cu4 Cu8 135.39(10) . .
Cu6 Cu4 Cu8 113.12(11) 3_565 .
Cu1 Cu4 Cu8 56.98(8) . .
Cu2 Cu4 Cu8 75.76(8) . .
Cu6 Cu4 Cu8 57.77(8) . .
Cu2 Cu4 Cu4 109.33(8) 3_565 2_665
Cu7 Cu4 Cu4 56.61(6) . 2_665
Cu3 Cu4 Cu4 56.98(6) . 2_665
Cu6 Cu4 Cu4 108.19(8) 3_565 2_665
Cu1 Cu4 Cu4 107.88(7) . 2_665
Cu2 Cu4 Cu4 55.81(9) . 2_665
Cu6 Cu4 Cu4 56.04(8) . 2_665
Cu8 Cu4 Cu4 110.25(11) . 2_665
Cu2 Cu4 Cu4 58.00(9) 3_565 3_565
Cu7 Cu4 Cu4 56.61(6) . 3_565
Cu3 Cu4 Cu4 56.98(6) . 3_565
Cu6 Cu4 Cu4 59.46(8) 3_565 3_565
Cu1 Cu4 Cu4 107.05(7) . 3_565
Cu2 Cu4 Cu4 107.48(8) . 3_565
Cu6 Cu4 Cu4 105.43(7) . 3_565
Cu8 Cu4 Cu4 159.75(8) . 3_565
Cu4 Cu4 Cu4 60.0 2_665 3_565
N7 Cu5 N8 80.1(6) . .
N7 Cu5 Cu10 156.6(4) . .
N8 Cu5 Cu10 116.7(4) . .
N7 Cu5 Cu1 111.6(5) . .
N8 Cu5 Cu1 143.1(4) . .
Cu10 Cu5 Cu1 65.62(9) . .
N7 Cu5 Cu11 98.4(5) . .
N8 Cu5 Cu11 157.0(4) . .
Cu10 Cu5 Cu11 59.60(8) . .
Cu1 Cu5 Cu11 58.90(8) . .
N7 Cu5 Cu10 141.9(4) . 3_565
N8 Cu5 Cu10 88.7(4) . 3_565
Cu10 Cu5 Cu10 58.83(10) . 3_565
Cu1 Cu5 Cu10 60.06(8) . 3_565
Cu11 Cu5 Cu10 105.32(10) . 3_565
Cu9 Cu6 Cu7 108.95(13) . .
Cu9 Cu6 Cu4 119.76(11) . 2_665
Cu7 Cu6 Cu4 59.59(10) . 2_665
Cu9 Cu6 Cu1 64.52(8) . 2_665
Cu7 Cu6 Cu1 59.63(7) . 2_665
Cu4 Cu6 Cu1 59.94(8) 2_665 2_665
Cu9 Cu6 Cu11 62.40(8) . .
Cu7 Cu6 Cu11 102.28(12) . .
Cu4 Cu6 Cu11 161.84(11) 2_665 .
Cu1 Cu6 Cu11 111.59(10) 2_665 .
Cu9 Cu6 Cu8 117.86(11) . .
Cu7 Cu6 Cu8 106.45(8) . .
Cu4 Cu6 Cu8 122.05(11) 2_665 .
Cu1 Cu6 Cu8 163.96(12) 2_665 .
Cu11 Cu6 Cu8 61.24(9) . .
Cu9 Cu6 Cu4 163.83(12) . .
Cu7 Cu6 Cu4 58.30(9) . .
Cu4 Cu6 Cu4 64.50(10) 2_665 .
Cu1 Cu6 Cu4 110.83(10) 2_665 .
Cu11 Cu6 Cu4 108.40(10) . .
Cu8 Cu6 Cu4 62.08(8) . .
Cu9 Cu6 Cu2 138.30(11) . .
Cu7 Cu6 Cu2 103.08(13) . .
Cu4 Cu6 Cu2 57.35(8) 2_665 .
Cu1 Cu6 Cu2 113.39(10) 2_665 .
Cu11 Cu6 Cu2 134.87(11) . .
Cu8 Cu6 Cu2 76.02(9) . .
Cu4 Cu6 Cu2 57.81(8) . .
Cu9 Cu6 Cu10 58.49(8) . .
Cu7 Cu6 Cu10 56.92(11) . .
Cu4 Cu6 Cu10 107.05(9) 2_665 .
Cu1 Cu6 Cu10 59.43(8) 2_665 .
Cu11 Cu6 Cu10 57.33(8) . .
Cu8 Cu6 Cu10 107.17(10) . .
Cu4 Cu6 Cu10 105.49(9) . .
Cu2 Cu6 Cu10 159.98(10) . .
Cu9 Cu6 Cu1 109.27(10) . .
Cu7 Cu6 Cu1 56.89(7) . .
Cu4 Cu6 Cu1 108.33(10) 2_665 .
Cu1 Cu6 Cu1 108.12(12) 2_665 .
Cu11 Cu6 Cu1 57.12(7) . .
Cu8 Cu6 Cu1 55.84(7) . .
Cu4 Cu6 Cu1 56.23(8) . .
Cu2 Cu6 Cu1 110.39(9) . .
Cu10 Cu6 Cu1 59.88(8) . .
Cu10 Cu7 Cu10 61.02(12) 2_665 .
Cu10 Cu7 Cu10 61.02(12) 2_665 3_565
Cu10 Cu7 Cu10 61.02(12) . 3_565
Cu10 Cu7 Cu4 115.35(7) 2_665 3_565
Cu10 Cu7 Cu4 176.24(13) . 3_565
Cu10 Cu7 Cu4 116.78(7) 3_565 3_565
Cu10 Cu7 Cu4 116.79(7) 2_665 2_665
Cu10 Cu7 Cu4 115.36(7) . 2_665
Cu10 Cu7 Cu4 176.24(13) 3_565 2_665
Cu4 Cu7 Cu4 66.77(12) 3_565 2_665
Cu10 Cu7 Cu4 176.24(13) 2_665 .
Cu10 Cu7 Cu4 116.79(7) . .
Cu10 Cu7 Cu4 115.36(7) 3_565 .
Cu4 Cu7 Cu4 66.77(12) 3_565 .
Cu4 Cu7 Cu4 66.77(12) 2_665 .
Cu10 Cu7 Cu6 117.01(12) 2_665 3_565
Cu10 Cu7 Cu6 116.86(11) . 3_565
Cu10 Cu7 Cu6 65.94(8) 3_565 3_565
Cu4 Cu7 Cu6 63.31(9) 3_565 3_565
Cu4 Cu7 Cu6 117.59(17) 2_665 3_565
Cu4 Cu7 Cu6 60.72(9) . 3_565
Cu10 Cu7 Cu6 65.94(8) 2_665 2_665
Cu10 Cu7 Cu6 117.01(12) . 2_665
Cu10 Cu7 Cu6 116.86(11) 3_565 2_665
Cu4 Cu7 Cu6 60.72(9) 3_565 2_665
Cu4 Cu7 Cu6 63.31(9) 2_665 2_665
Cu4 Cu7 Cu6 117.59(17) . 2_665
Cu6 Cu7 Cu6 115.91(7) 3_565 2_665
Cu10 Cu7 Cu6 116.87(11) 2_665 .
Cu10 Cu7 Cu6 65.95(8) . .
Cu10 Cu7 Cu6 117.02(12) 3_565 .
Cu4 Cu7 Cu6 117.59(17) 3_565 .
Cu4 Cu7 Cu6 60.72(9) 2_665 .
Cu4 Cu7 Cu6 63.31(9) . .
Cu6 Cu7 Cu6 115.91(7) 3_565 .
Cu6 Cu7 Cu6 115.90(7) 2_665 .
Cu10 Cu7 Cu1 66.01(9) 2_665 2_665
Cu10 Cu7 Cu1 62.91(9) . 2_665
Cu10 Cu7 Cu1 115.70(17) 3_565 2_665
Cu4 Cu7 Cu1 117.16(11) 3_565 2_665
Cu4 Cu7 Cu1 60.71(8) 2_665 2_665
Cu4 Cu7 Cu1 116.18(11) . 2_665
Cu6 Cu7 Cu1 176.67(13) 3_565 2_665
Cu6 Cu7 Cu1 66.28(7) 2_665 2_665
Cu6 Cu7 Cu1 60.81(7) . 2_665
Cu10 Cu7 Cu1 115.69(17) 2_665 .
Cu10 Cu7 Cu1 66.01(9) . .
Cu10 Cu7 Cu1 62.91(9) 3_565 .
Cu4 Cu7 Cu1 116.18(11) 3_565 .
Cu4 Cu7 Cu1 117.16(11) 2_665 .
Cu4 Cu7 Cu1 60.71(8) . .
Cu6 Cu7 Cu1 60.81(7) 3_565 .
Cu6 Cu7 Cu1 176.66(13) 2_665 .
Cu6 Cu7 Cu1 66.29(7) . .
Cu1 Cu7 Cu1 116.96(6) 2_665 .
Cu10 Cu7 Cu1 62.91(9) 2_665 3_565
Cu10 Cu7 Cu1 115.69(17) . 3_565
Cu10 Cu7 Cu1 66.01(9) 3_565 3_565
Cu4 Cu7 Cu1 60.71(8) 3_565 3_565
Cu4 Cu7 Cu1 116.18(11) 2_665 3_565
Cu4 Cu7 Cu1 117.16(11) . 3_565
Cu6 Cu7 Cu1 66.28(7) 3_565 3_565
Cu6 Cu7 Cu1 60.82(7) 2_665 3_565
Cu6 Cu7 Cu1 176.66(13) . 3_565
Cu1 Cu7 Cu1 116.96(6) 2_665 3_565
Cu1 Cu7 Cu1 116.96(6) . 3_565
N5 Cu8 N6 78.9(6) . .
N5 Cu8 Cu1 157.5(5) . .
N6 Cu8 Cu1 120.6(4) . .
N5 Cu8 Cu6 107.1(4) . .
N6 Cu8 Cu6 141.9(4) . .
Cu1 Cu8 Cu6 65.68(8) . .
N5 Cu8 Cu11 98.1(4) . .
N6 Cu8 Cu11 159.1(4) . .
Cu1 Cu8 Cu11 59.59(8) . .
Cu6 Cu8 Cu11 58.88(8) . .
N5 Cu8 Cu4 138.4(4) . .
N6 Cu8 Cu4 89.9(4) . .
Cu1 Cu8 Cu4 58.56(8) . .
Cu6 Cu8 Cu4 60.15(8) . .
Cu11 Cu8 Cu4 105.14(10) . .
N1 Cu9 N2 79.2(6) . .
N1 Cu9 Cu6 159.5(4) . .
N2 Cu9 Cu6 117.5(5) . .
N1 Cu9 Cu10 109.8(5) . .
N2 Cu9 Cu10 141.1(4) . .
Cu6 Cu9 Cu10 65.51(9) . .
N1 Cu9 Cu11 100.2(4) . .
N2 Cu9 Cu11 159.4(4) . .
Cu6 Cu9 Cu11 59.86(8) . .
Cu10 Cu9 Cu11 58.79(8) . .
N1 Cu9 Cu1 138.0(4) . 2_665
N2 Cu9 Cu1 87.6(4) . 2_665
Cu6 Cu9 Cu1 58.75(8) . 2_665
Cu10 Cu9 Cu1 59.87(8) . 2_665
Cu11 Cu9 Cu1 105.29(10) . 2_665
Cu5 Cu10 Cu7 108.71(9) . .
Cu5 Cu10 Cu11 62.39(9) . .
Cu7 Cu10 Cu11 102.69(11) . .
Cu5 Cu10 Cu10 119.50(10) . 2_665
Cu7 Cu10 Cu10 59.49(6) . 2_665
Cu11 Cu10 Cu10 162.13(8) . 2_665
Cu5 Cu10 Cu10 64.20(10) . 3_565
Cu7 Cu10 Cu10 59.49(6) . 3_565
Cu11 Cu10 Cu10 111.53(13) . 3_565
Cu10 Cu10 Cu10 59.998(1) 2_665 3_565
Cu5 Cu10 Cu9 118.17(11) . .
Cu7 Cu10 Cu9 106.92(11) . .
Cu11 Cu10 Cu9 61.56(8) . .
Cu10 Cu10 Cu9 121.96(13) 2_665 .
Cu10 Cu10 Cu9 164.34(8) 3_565 .
Cu5 Cu10 Cu1 164.50(12) . 2_665
Cu7 Cu10 Cu1 58.69(7) . 2_665
Cu11 Cu10 Cu1 109.40(11) . 2_665
Cu10 Cu10 Cu1 63.92(9) 2_665 2_665
Cu10 Cu10 Cu1 110.76(8) 3_565 2_665
Cu9 Cu10 Cu1 62.48(8) . 2_665
Cu5 Cu10 Cu5 137.75(14) . 2_665
Cu7 Cu10 Cu5 103.16(9) . 2_665
Cu11 Cu10 Cu5 135.38(11) . 2_665
Cu10 Cu10 Cu5 56.97(9) 2_665 2_665
Cu10 Cu10 Cu5 112.87(9) 3_565 2_665
Cu9 Cu10 Cu5 76.38(9) . 2_665
Cu1 Cu10 Cu5 57.59(8) 2_665 2_665
Cu5 Cu10 Cu6 109.69(10) . .
Cu7 Cu10 Cu6 57.13(8) . .
Cu11 Cu10 Cu6 57.63(8) . .
Cu10 Cu10 Cu6 108.22(7) 2_665 .
Cu10 Cu10 Cu6 108.35(7) 3_565 .
Cu9 Cu10 Cu6 55.99(8) . .
Cu1 Cu10 Cu6 56.73(8) 2_665 .
Cu5 Cu10 Cu6 110.71(10) 2_665 .
Cu5 Cu10 Cu1 58.23(8) . .
Cu7 Cu10 Cu1 57.13(7) . .
Cu11 Cu10 Cu1 57.38(8) . .
Cu10 Cu10 Cu1 107.18(8) 2_665 .
Cu10 Cu10 Cu1 59.37(9) 3_565 .
Cu9 Cu10 Cu1 107.59(10) . .
Cu1 Cu10 Cu1 106.34(12) 2_665 .
Cu5 Cu10 Cu1 160.29(11) 2_665 .
Cu6 Cu10 Cu1 60.36(8) . .
Cl2 Cu11 Cu10 142.39(19) . .
Cl2 Cu11 Cu1 140.55(16) . .
Cu10 Cu11 Cu1 65.25(8) . .
Cl2 Cu11 Cu6 141.52(18) . .
Cu10 Cu11 Cu6 65.05(8) . .
Cu1 Cu11 Cu6 65.49(8) . .
Cl2 Cu11 Cu5 106.30(17) . .
Cu10 Cu11 Cu5 58.01(8) . .
Cu1 Cu11 Cu5 59.51(9) . .
Cu6 Cu11 Cu5 112.18(10) . .
Cl2 Cu11 Cu8 105.39(17) . .
Cu10 Cu11 Cu8 112.20(10) . .
Cu1 Cu11 Cu8 58.05(8) . .
Cu6 Cu11 Cu8 59.87(8) . .
Cu5 Cu11 Cu8 112.47(10) . .
Cl2 Cu11 Cu9 107.10(15) . .
Cu10 Cu11 Cu9 59.65(8) . .
Cu1 Cu11 Cu9 112.33(10) . .
Cu6 Cu11 Cu9 57.74(8) . .
Cu5 Cu11 Cu9 112.53(10) . .
Cu8 Cu11 Cu9 112.45(11) . .
C1 N1 C12 119.8(17) . .
C1 N1 Cu9 125.2(14) . .
C12 N1 Cu9 114.9(13) . .
C10 N2 C11 115.3(16) . .
C10 N2 Cu9 131.7(13) . .
C11 N2 Cu9 112.9(13) . .
C25 N3 C36 117.9(16) . .
C25 N3 Cu2 128.9(12) . .
C36 N3 Cu2 113.1(12) . .
C34 N4 C35 114.7(15) . .
C34 N4 Cu2 130.8(12) . .
C35 N4 Cu2 114.1(12) . .
C49 N5 C60 118.5(16) . .
C49 N5 Cu8 127.7(14) . .
C60 N5 Cu8 113.5(12) . .
C59 N6 C58 118.2(17) . .
C59 N6 Cu8 114.2(13) . .
C58 N6 Cu8 127.6(12) . .
C73 N7 C84 117.7(17) . .
C73 N7 Cu5 128.0(15) . .
C84 N7 Cu5 114.0(12) . .
C82 N8 C83 116.5(16) . .
C82 N8 Cu5 131.3(12) . .
C83 N8 Cu5 112.2(12) . .

loop_
_geom_bond_atom_site_label_1
_geom_bond_atom_site_label_2
_geom_bond_distance
_geom_bond_site_symmetry_2
C1 N1 1.33(2) .
C1 C2 1.41(3) .
C2 C3 1.39(3) .
C3 C4 1.38(3) .
C3 C13 1.48(3) .
C4 C12 1.45(3) .
C4 C5 1.46(3) .
C5 C6 1.35(3) .
C6 C7 1.42(3) .
C7 C11 1.42(3) .
C7 C8 1.44(3) .
C8 C9 1.33(3) .
C8 C19 1.58(3) .
C9 C10 1.38(2) .
C10 N2 1.30(2) .
C11 N2 1.37(2) .
C11 C12 1.44(3) .
C12 N1 1.34(2) .
C13 C18 1.40(3) .
C13 C14 1.44(3) .
C14 C15 1.39(3) .
C15 C16 1.32(4) .
C16 C17 1.42(4) .
C17 C18 1.40(3) .
C19 C20 1.37(3) .
C19 C24 1.35(3) .
C20 C21 1.38(3) .
C21 C22 1.39(4) .
C22 C23 1.40(4) .
C23 C24 1.39(3) .
C25 N3 1.35(2) .
C25 C26 1.36(3) .
C26 C27 1.37(3) .
C27 C28 1.38(3) .
C27 C37 1.51(3) .
C28 C29 1.45(3) .
C28 C36 1.45(3) .
C29 C30 1.31(3) .
C30 C31 1.44(3) .
C31 C32 1.41(3) .
C31 C35 1.41(2) .
C32 C33 1.33(3) .
C32 C43 1.49(3) .
C33 C34 1.39(3) .
C34 N4 1.31(2) .
C35 N4 1.35(2) .
C35 C36 1.44(3) .
C36 N3 1.35(2) .
C37 C42 1.38(4) .
C37 C38 1.45(4) .
C38 C39 1.33(3) .
C39 C40 1.37(4) .
C40 C41 1.26(3) .
C41 C42 1.56(3) .
C43 C44 1.35(3) .
C43 C48 1.42(3) .
C44 C45 1.40(3) .
C45 C46 1.35(4) .
C46 C47 1.38(3) .
C47 C48 1.42(3) .
C49 N5 1.32(2) .
C49 C50 1.41(3) .
C50 C51 1.36(3) .
C51 C52 1.43(3) .
C51 C61 1.59(3) .
C52 C60 1.37(3) .
C52 C53 1.41(3) .
C53 C54 1.39(3) .
C54 C55 1.46(3) .
C55 C59 1.38(3) .
C55 C56 1.40(3) .
C56 C57 1.37(2) .
C56 C67 1.51(3) .
C57 C58 1.41(2) .
C58 N6 1.32(2) .
C59 N6 1.31(2) .
C59 C60 1.47(3) .
C60 N5 1.36(2) .
C61 C66 1.37(4) .
C61 C62 1.47(4) .
C62 C63 1.47(4) .
C63 C64 1.39(5) .
C64 C65 1.40(5) .
C65 C66 1.38(4) .
C67 C72 1.39(3) .
C67 C68 1.40(3) .
C68 C69 1.34(3) .
C69 C70 1.39(3) .
C70 C71 1.43(3) .
C71 C72 1.36(3) .
C73 N7 1.30(2) .
C73 C74 1.43(3) .
C74 C75 1.34(2) .
C75 C76 1.45(3) .
C75 C85 1.52(3) .
C76 C77 1.40(2) .
C76 C84 1.41(2) .
C77 C78 1.34(3) .
C78 C79 1.40(3) .
C79 C83 1.40(3) .
C79 C80 1.49(3) .
C80 C81 1.36(3) .
C80 C91 1.48(3) .
C81 C82 1.38(2) .
C82 N8 1.28(2) .
C83 N8 1.36(2) .
C83 C84 1.45(3) .
C84 N7 1.37(2) .
C85 C86 1.41(3) .
C85 C90 1.42(3) .
C86 C87 1.35(3) .
C87 C88 1.37(3) .
C88 C89 1.36(3) .
C89 C90 1.35(3) .
C91 C96 1.37(3) .
C91 C92 1.41(3) .
C92 C93 1.39(3) .
C93 C94 1.38(3) .
C94 C95 1.41(3) .
C95 C96 1.33(3) .
C200 C205 1.397(13) .
C200 C201 1.403(13) .
C201 C202 1.393(13) .
C202 C203 1.382(13) .
C203 C204 1.381(13) .
C204 C205 1.386(13) .
C206 C211 1.400(13) .
C206 C207 1.400(13) .
C207 C208 1.403(13) .
C208 C209 1.394(13) .
C209 C210 1.409(13) .
C210 C211 1.411(13) .
C212 C217 1.389(13) .
C212 C213 1.402(13) .
C213 C214 1.401(13) .
C214 C215 1.393(12) .
C215 C216 1.390(13) .
C216 C217 1.384(13) .
C218 C223 1.407(13) .
C218 C219 1.409(13) .
C219 C220 1.408(13) .
C220 C221 1.404(13) .
C221 C222 1.411(13) .
C222 C223 1.400(13) .
C224 C229 1.392(12) .
C224 C225 1.397(12) .
C225 C226 1.393(12) .
C226 C227 1.393(12) .
C227 C228 1.403(12) .
C228 C229 1.399(12) .
C230 C231 1.393(13) .
C230 C235 1.395(13) .
C231 C232 1.404(11) .
C232 C233 1.421(11) .
C233 C234 1.412(12) .
C234 C235 1.406(12) .
Cl1 Cu3 2.303(10) .
Cl2 Cu11 2.314(5) .
Cu1 Cu8 2.545(3) .
Cu1 Cu7 2.564(2) .
Cu1 Cu11 2.587(3) .
Cu1 Cu4 2.589(3) .
Cu1 Cu6 2.595(3) 3_565
Cu1 Cu5 2.603(3) .
Cu1 Cu10 2.672(3) 3_565
Cu1 Cu9 2.740(3) 3_565
Cu1 Cu10 2.789(3) .
Cu1 Cu6 2.803(3) .
Cu2 N3 2.056(15) .
Cu2 N4 2.101(13) .
Cu2 Cu4 2.547(3) 2_665
Cu2 Cu4 2.611(3) .
Cu2 Cu3 2.673(2) .
Cu2 Cu6 2.714(3) .
Cu3 Cu4 2.585(4) .
Cu3 Cu4 2.585(4) 3_565
Cu3 Cu4 2.585(4) 2_665
Cu3 Cu2 2.673(2) 3_565
Cu3 Cu2 2.673(2) 2_665
Cu4 Cu2 2.547(3) 3_565
Cu4 Cu7 2.560(4) .
Cu4 Cu6 2.589(3) 3_565
Cu4 Cu6 2.688(3) .
Cu4 Cu8 2.739(3) .
Cu4 Cu4 2.817(3) 2_665
Cu4 Cu4 2.817(3) 3_565
Cu5 N7 2.071(15) .
Cu5 N8 2.099(16) .
Cu5 Cu10 2.543(3) .
Cu5 Cu11 2.657(3) .
Cu5 Cu10 2.731(3) 3_565
Cu6 Cu9 2.538(3) .
Cu6 Cu7 2.562(2) .
Cu6 Cu4 2.589(3) 2_665
Cu6 Cu1 2.595(3) 2_665
Cu6 Cu11 2.595(3) .
Cu6 Cu8 2.622(3) .
Cu6 Cu10 2.786(3) .
Cu7 Cu10 2.556(4) 2_665
Cu7 Cu10 2.556(4) .
Cu7 Cu10 2.556(4) 3_565
Cu7 Cu4 2.560(4) 3_565
Cu7 Cu4 2.560(4) 2_665
Cu7 Cu6 2.562(2) 3_565
Cu7 Cu6 2.562(2) 2_665
Cu7 Cu1 2.564(2) 2_665
Cu7 Cu1 2.564(2) 3_565
Cu8 N5 2.085(15) .
Cu8 N6 2.121(15) .
Cu8 Cu11 2.657(3) .
Cu9 N1 2.071(16) .
Cu9 N2 2.085(15) .
Cu9 Cu10 2.610(3) .
Cu9 Cu11 2.659(3) .
Cu9 Cu1 2.740(3) 2_665
Cu10 Cu11 2.586(3) .
Cu10 Cu10 2.596(4) 2_665
Cu10 Cu10 2.596(4) 3_565
Cu10 Cu1 2.672(3) 2_665
Cu10 Cu5 2.731(3) 2_665
